data_1004133
loop_
_publ_author_name
'Boivin, J C'
'Conflant, P'
'Thomas, D'

_publ_section_title
;
Un nouveau compose contanant des chaine lineaires unidirectionnelles
d'atomes metalliques. Pt Bi1.6 Pb0.4 O4
;
_journal_coden_ASTM MRBUAC
_journal_name_full 'Materials Research Bulletin'
_journal_page_first 1503
_journal_page_last 1510
_journal_paper_doi 10.1016/0025-5408(76)90101-X
_journal_volume 11
_journal_year 1976
_chemical_formula_structural 'Pt (Bi1.6 Pb0.4) O3.8'
_chemical_formula_sum 'Bi1.6 O3.8 Pb0.4 Pt'
_chemical_name_systematic 'Platinum bismuth lead oxide (1/1.6/0.4/3.8)'
_space_group_IT_number 130
_symmetry_cell_setting tetragonal
_symmetry_space_group_name_Hall '-P 4a 2ac'
_symmetry_space_group_name_H-M 'P 4/n c c :2'
_cell_angle_alpha 90
_cell_angle_beta 90
_cell_angle_gamma 90
_cell_formula_units_Z 4
_cell_length_a 8.765(2)
_cell_length_b 8.765(2)
_cell_length_c 5.650(1)
_cell_volume 434.1
_exptl_crystal_density_meas 10.3
_refine_ls_R_factor_all 0.036
_cod_original_sg_symbol_H-M 'P 4/n c c Z'
_cod_original_formula_sum 'Bi1.6 O3.8 Pb.4 Pt'
_cod_database_code 1004133

loop_
_symmetry_equiv_pos_as_xyz
x,y,z
1/2-x,y,1/2+z
x,1/2-y,1/2+z
1/2-x,1/2-y,z
y,x,1/2+z
1/2-y,x,z
y,1/2-x,z
1/2-y,1/2-x,1/2+z
-x,-y,-z
1/2+x,-y,1/2-z
-x,1/2+y,1/2-z
1/2+x,1/2+y,-z
-y,-x,1/2-z
1/2+y,-x,-z
-y,1/2+x,-z
1/2+y,1/2+x,1/2-z

loop_
_atom_site_label
_atom_site_type_symbol
_atom_site_symmetry_multiplicity
_atom_site_Wyckoff_symbol
_atom_site_fract_x
_atom_site_fract_y
_atom_site_fract_z
_atom_site_occupancy
_atom_site_attached_hydrogens
_atom_site_calc_flag
Pb1 Pb2+ 8 f -0.08527(8) 0.08527 0.25 0.2 0 d
Bi1 Bi3+ 8 f -0.08527(8) 0.08527 0.25 0.8 0 d
Pt1 Pt2+ 4 c 0.25 0.25 0.0862(2) 1. 0 d
O1 O2- 16 g 0.451(2) 0.138(2) 0.094(3) 0.95 0 d

loop_
_atom_type_symbol
_atom_type_oxidation_number
Pb2+ 2.000
Bi3+ 3.000
Pt2+ 2.000
O2- -2.000
